data_7003884
loop_
_publ_author_name
'Robert, Dominique'
'Kondracka, Ma\/lgorzata'
'Okuda, Jun'

_publ_section_title
;
 Cationic rare-earth metal bis(tetrahydridoborato) complexes: direct
 synthesis, structure and ring-opening polymerisation activity toward
 cyclic esters
;
_journal_issue 20
_journal_name_full 'Dalton Transactions'
_journal_page_first 2667
_journal_page_last 2669
_journal_paper_doi 10.1039/b801030g
_journal_year 2008
_chemical_formula_moiety 'C20 H48 B2 O5 Y, C24 H20 B'
_chemical_formula_sum 'C44 H68 B3 O5 Y'
_chemical_formula_weight 798.32
_chemical_name_systematic
;
?
;
_space_group_IT_number 14
_symmetry_cell_setting monoclinic
_symmetry_space_group_name_Hall '-P 2ybc'
_symmetry_space_group_name_H-M 'P 1 21/c 1'
_atom_sites_solution_hydrogens geom
_atom_sites_solution_primary direct
_atom_sites_solution_secondary difmap
_audit_creation_method SHELXL-97
_cell_angle_alpha 90.00
_cell_angle_beta 90.817(4)
_cell_angle_gamma 90.00
_cell_formula_units_Z 4
_cell_length_a 13.516(2)
_cell_length_b 13.118(2)
_cell_length_c 24.745(4)
_cell_measurement_reflns_used 905
_cell_measurement_temperature 130(2)
_cell_measurement_theta_max 21.64
_cell_measurement_theta_min 2.16
_cell_volume 4386.9(12)
_computing_cell_refinement 'Bruker SMART'
_computing_data_collection 'Bruker SMART'
_computing_data_reduction 'Bruker SAINT'
_computing_molecular_graphics 'Bruker SHELXTL'
_computing_publication_material 'Bruker SHELXTL'
_computing_structure_refinement 'SHELXL-97 (Sheldrick, 1997)'
_computing_structure_solution 'SHELXS-97 (Sheldrick, 1990)'
_diffrn_ambient_temperature 130(2)
_diffrn_measured_fraction_theta_full 0.998
_diffrn_measured_fraction_theta_max 0.998
_diffrn_measurement_device_type 'CCD area detector'
_diffrn_measurement_method 'omega scans'
_diffrn_radiation_monochromator graphite
_diffrn_radiation_source 'fine-focus sealed tube'
_diffrn_radiation_type MoK\a
_diffrn_radiation_wavelength 0.71073
_diffrn_reflns_av_R_equivalents 0.0919
_diffrn_reflns_av_sigmaI/netI 0.0840
_diffrn_reflns_limit_h_max 18
_diffrn_reflns_limit_h_min -18
_diffrn_reflns_limit_k_max 17
_diffrn_reflns_limit_k_min -17
_diffrn_reflns_limit_l_max 33
_diffrn_reflns_limit_l_min -32
_diffrn_reflns_number 59767
_diffrn_reflns_theta_full 28.34
_diffrn_reflns_theta_max 28.34
_diffrn_reflns_theta_min 1.76
_exptl_absorpt_coefficient_mu 1.371
_exptl_absorpt_correction_T_max 0.8105
_exptl_absorpt_correction_T_min 0.6839
_exptl_absorpt_correction_type multi-scan
_exptl_absorpt_process_details Platon
_exptl_crystal_colour colourless
_exptl_crystal_density_diffrn 1.209
_exptl_crystal_density_method 'not measured'
_exptl_crystal_description rod
_exptl_crystal_F_000 1704
_exptl_crystal_size_max 0.30
_exptl_crystal_size_mid 0.27
_exptl_crystal_size_min 0.16
_refine_diff_density_max 0.984
_refine_diff_density_min -0.520
_refine_diff_density_rms 0.060
_refine_ls_extinction_method none
_refine_ls_goodness_of_fit_ref 1.039
_refine_ls_hydrogen_treatment mixed
_refine_ls_matrix_type full
_refine_ls_number_parameters 510
_refine_ls_number_reflns 10938
_refine_ls_number_restraints 0
_refine_ls_restrained_S_all 1.039
_refine_ls_R_factor_all 0.0771
_refine_ls_R_factor_gt 0.0417
_refine_ls_shift/su_max 0.001
_refine_ls_shift/su_mean 0.000
_refine_ls_structure_factor_coef Fsqd
_refine_ls_weighting_details 'calc w=1/[\s^2^(Fo^2^)+(0.0163P)^2^+0.0000P] where P=(Fo^2^+2Fc^2^)/3'
_refine_ls_weighting_scheme calc
_refine_ls_wR_factor_gt 0.0669
_refine_ls_wR_factor_ref 0.0708
_reflns_number_gt 7098
_reflns_number_total 10938
_reflns_threshold_expression >2sigma(I)
_cod_data_source_file b801030g.txt
_cod_data_source_block dr1440
_cod_depositor_comments
;
The following automatic conversions were performed:
'_symmetry_cell_setting' value 'Monoclinic' changed to 'monoclinic'
according to '/home/saulius/struct/CIF-dictionaries/cif_core.dic'
dictionary named 'cif_core.dic' version 2.4.1 from 2010-06-29.

Automatic conversion script
Id: cif_fix_enum 1527 2010-12-29 10:47:43Z saulius 
;
_cod_original_sg_symbol_Hall -P2ybc
_cod_original_sg_symbol_H-M P2(1)/c
_cod_database_code 7003884

loop_
_symmetry_equiv_pos_as_xyz
'x, y, z'
'-x, y+1/2, -z+1/2'
'-x, -y, -z'
'x, -y-1/2, z-1/2'

loop_
_atom_site_label
_atom_site_type_symbol
_atom_site_fract_x
_atom_site_fract_y
_atom_site_fract_z
_atom_site_U_iso_or_equiv
_atom_site_adp_type
_atom_site_occupancy
_atom_site_symmetry_multiplicity
_atom_site_calc_flag
_atom_site_refinement_flags
_atom_site_disorder_assembly
_atom_site_disorder_group
Y Y 0.202055(15) 0.321463(15) 0.752817(8) 0.01954(6) Uani 1 1 d . . .
O1 O 0.06734(10) 0.29374(10) 0.81579(5) 0.0245(3) Uani 1 1 d . . .
O2 O 0.26601(9) 0.33049(10) 0.84389(5) 0.0216(3) Uani 1 1 d . . .
O3 O 0.38286(10) 0.33702(10) 0.74891(5) 0.0237(3) Uani 1 1 d . . .
O4 O 0.23915(10) 0.34576(10) 0.65858(5) 0.0267(4) Uani 1 1 d . . .
O5 O 0.04719(10) 0.30748(11) 0.70305(5) 0.0322(4) Uani 1 1 d . . .
B1 B 0.2279(2) 0.1266(2) 0.74722(12) 0.0308(7) Uani 1 1 d . . .
H1A H 0.2376(14) 0.0396(16) 0.7446(8) 0.043(6) Uiso 1 1 d . . .
H1B H 0.2639(16) 0.1729(17) 0.7188(9) 0.055(7) Uiso 1 1 d . . .
H1C H 0.155(2) 0.1506(18) 0.7419(9) 0.070(9) Uiso 1 1 d . . .
H1D H 0.2484(17) 0.1602(17) 0.7818(10) 0.065(8) Uiso 1 1 d . . .
B2 B 0.1795(2) 0.5158(2) 0.75608(11) 0.0233(6) Uani 1 1 d . . .
H1E H 0.1360(14) 0.4833(14) 0.7244(8) 0.034(6) Uiso 1 1 d . . .
H1F H 0.1539(15) 0.4790(16) 0.7899(9) 0.054(7) Uiso 1 1 d . . .
H1G H 0.2557(15) 0.4859(15) 0.7511(7) 0.039(6) Uiso 1 1 d . . .
H1H H 0.1786(14) 0.5940(16) 0.7557(8) 0.039(6) Uiso 1 1 d . . .
B3 B 0.68891(17) 0.23809(18) 0.50641(9) 0.0200(5) Uani 1 1 d . . .
C1 C 0.00726(15) 0.20107(16) 0.81883(9) 0.0318(6) Uani 1 1 d . . .
H1I H 0.0483 0.1423 0.8304 0.038 Uiso 1 1 calc R . .
H1J H -0.0234 0.1854 0.7832 0.038 Uiso 1 1 calc R . .
C2 C -0.07151(17) 0.22355(19) 0.86017(9) 0.0420(7) Uani 1 1 d . . .
H2A H -0.1306 0.2552 0.8431 0.050 Uiso 1 1 calc R . .
H2B H -0.0916 0.1609 0.8794 0.050 Uiso 1 1 calc R . .
C3 C -0.01924(17) 0.29742(17) 0.89800(9) 0.0370(6) Uani 1 1 d . . .
H3A H -0.0671 0.3384 0.9187 0.044 Uiso 1 1 calc R . .
H3B H 0.0257 0.2613 0.9235 0.044 Uiso 1 1 calc R . .
C4 C 0.03767(16) 0.36268(16) 0.85914(9) 0.0323(6) Uani 1 1 d . . .
H4A H -0.0045 0.4183 0.8447 0.039 Uiso 1 1 calc R . .
H4B H 0.0965 0.3930 0.8772 0.039 Uiso 1 1 calc R . .
C5 C 0.26192(16) 0.25034(15) 0.88469(8) 0.0268(5) Uani 1 1 d . . .
H5A H 0.3100 0.1956 0.8768 0.032 Uiso 1 1 calc R . .
H5B H 0.1948 0.2203 0.8860 0.032 Uiso 1 1 calc R . .
C6 C 0.28790(18) 0.30229(17) 0.93748(8) 0.0375(6) Uani 1 1 d . . .
H6A H 0.3188 0.2540 0.9634 0.045 Uiso 1 1 calc R . .
H6B H 0.2288 0.3332 0.9540 0.045 Uiso 1 1 calc R . .
C7 C 0.36061(18) 0.38299(19) 0.92000(9) 0.0428(7) Uani 1 1 d . . .
H7A H 0.3646 0.4393 0.9466 0.051 Uiso 1 1 calc R . .
H7B H 0.4274 0.3538 0.9152 0.051 Uiso 1 1 calc R . .
C8 C 0.31713(17) 0.41893(16) 0.86707(8) 0.0331(6) Uani 1 1 d . . .
H8A H 0.2701 0.4756 0.8729 0.040 Uiso 1 1 calc R . .
H8B H 0.3699 0.4427 0.8428 0.040 Uiso 1 1 calc R . .
C9 C 0.45389(15) 0.26648(17) 0.77300(9) 0.0316(6) Uani 1 1 d . . .
H9A H 0.4583 0.2036 0.7511 0.038 Uiso 1 1 calc R . .
H9B H 0.4339 0.2478 0.8100 0.038 Uiso 1 1 calc R . .
C10 C 0.55210(16) 0.32154(19) 0.77426(9) 0.0409(6) Uani 1 1 d . . .
H10A H 0.6080 0.2732 0.7713 0.049 Uiso 1 1 calc R . .
H10B H 0.5604 0.3622 0.8077 0.049 Uiso 1 1 calc R . .
C11 C 0.54399(16) 0.38992(18) 0.72452(9) 0.0380(6) Uani 1 1 d . . .
H11A H 0.5891 0.4492 0.7275 0.046 Uiso 1 1 calc R . .
H11B H 0.5586 0.3517 0.6911 0.046 Uiso 1 1 calc R . .
C12 C 0.43693(15) 0.42263(16) 0.72579(9) 0.0300(5) Uani 1 1 d . . .
H12A H 0.4294 0.4843 0.7484 0.036 Uiso 1 1 calc R . .
H12B H 0.4120 0.4378 0.6888 0.036 Uiso 1 1 calc R . .
C13 C 0.19801(17) 0.42544(18) 0.62297(8) 0.0376(6) Uani 1 1 d . . .
H13A H 0.2232 0.4934 0.6338 0.045 Uiso 1 1 calc R . .
H13B H 0.1249 0.4261 0.6246 0.045 Uiso 1 1 calc R . .
C14 C 0.23175(18) 0.3986(2) 0.56643(9) 0.0493(7) Uani 1 1 d . . .
H14A H 0.1840 0.3526 0.5480 0.059 Uiso 1 1 calc R . .
H14B H 0.2409 0.4606 0.5442 0.059 Uiso 1 1 calc R . .
C15 C 0.32896(18) 0.34578(19) 0.57751(9) 0.0434(7) Uani 1 1 d . . .
H15A H 0.3477 0.3016 0.5469 0.052 Uiso 1 1 calc R . .
H15B H 0.3825 0.3957 0.5846 0.052 Uiso 1 1 calc R . .
C16 C 0.30784(16) 0.28354(17) 0.62714(8) 0.0332(6) Uani 1 1 d . . .
H16A H 0.2772 0.2175 0.6171 0.040 Uiso 1 1 calc R . .
H16B H 0.3695 0.2703 0.6481 0.040 Uiso 1 1 calc R . .
C17 C -0.03808(16) 0.37437(18) 0.70900(10) 0.0404(6) Uani 1 1 d . . .
H17A H -0.0344 0.4322 0.6834 0.048 Uiso 1 1 calc R . .
H17B H -0.0404 0.4019 0.7462 0.048 Uiso 1 1 calc R . .
C18 C -0.12760(18) 0.3108(2) 0.69713(11) 0.0567(8) Uani 1 1 d . . .
H18A H -0.1488 0.2726 0.7295 0.068 Uiso 1 1 calc R . .
H18B H -0.1834 0.3529 0.6835 0.068 Uiso 1 1 calc R . .
C19 C -0.0903(2) 0.2409(2) 0.65446(10) 0.0583(9) Uani 1 1 d . . .
H19A H -0.1077 0.2678 0.6182 0.070 Uiso 1 1 calc R . .
H19B H -0.1206 0.1726 0.6583 0.070 Uiso 1 1 calc R . .
C20 C 0.0216(2) 0.2335(2) 0.66119(11) 0.0683(9) Uani 1 1 d . . .
H20A H 0.0414 0.1640 0.6724 0.082 Uiso 1 1 calc R . .
H20B H 0.0547 0.2505 0.6269 0.082 Uiso 1 1 calc R . .
C21 C 0.61760(14) 0.18953(15) 0.55306(8) 0.0204(5) Uani 1 1 d . . .
C22 C 0.53267(15) 0.13568(15) 0.53784(9) 0.0276(5) Uani 1 1 d . . .
H22 H 0.5172 0.1297 0.5004 0.033 Uiso 1 1 calc R . .
C23 C 0.46976(16) 0.09051(16) 0.57456(10) 0.0359(6) Uani 1 1 d . . .
H23 H 0.4122 0.0555 0.5622 0.043 Uiso 1 1 calc R . .
C24 C 0.49092(17) 0.09657(16) 0.62917(10) 0.0367(6) Uani 1 1 d . . .
H24 H 0.4478 0.0667 0.6547 0.044 Uiso 1 1 calc R . .
C25 C 0.57523(17) 0.14643(15) 0.64604(9) 0.0314(6) Uani 1 1 d . . .
H25 H 0.5913 0.1497 0.6835 0.038 Uiso 1 1 calc R . .
C26 C 0.63723(15) 0.19205(15) 0.60891(8) 0.0250(5) Uani 1 1 d . . .
H26 H 0.6949 0.2262 0.6217 0.030 Uiso 1 1 calc R . .
C27 C 0.62160(14) 0.30121(14) 0.46185(8) 0.0198(5) Uani 1 1 d . . .
C28 C 0.53291(15) 0.34815(15) 0.47623(9) 0.0260(5) Uani 1 1 d . . .
H28 H 0.5107 0.3397 0.5122 0.031 Uiso 1 1 calc R . .
C29 C 0.47557(16) 0.40628(16) 0.44112(9) 0.0301(5) Uani 1 1 d . . .
H29 H 0.4162 0.4369 0.4532 0.036 Uiso 1 1 calc R . .
C30 C 0.50548(17) 0.41929(16) 0.38847(9) 0.0323(6) Uani 1 1 d . . .
H30 H 0.4657 0.4568 0.3635 0.039 Uiso 1 1 calc R . .
C31 C 0.59394(18) 0.37709(16) 0.37264(9) 0.0325(6) Uani 1 1 d . . .
H31 H 0.6159 0.3866 0.3367 0.039 Uiso 1 1 calc R . .
C32 C 0.65111(15) 0.32082(16) 0.40887(8) 0.0267(5) Uani 1 1 d . . .
H32 H 0.7127 0.2946 0.3972 0.032 Uiso 1 1 calc R . .
C33 C 0.74824(14) 0.13972(15) 0.48156(8) 0.0209(5) Uani 1 1 d . . .
C34 C 0.73159(15) 0.09476(15) 0.43080(8) 0.0261(5) Uani 1 1 d . . .
H34 H 0.6832 0.1241 0.4074 0.031 Uiso 1 1 calc R . .
C35 C 0.78264(16) 0.00919(17) 0.41317(9) 0.0340(6) Uani 1 1 d . . .
H35 H 0.7697 -0.0175 0.3781 0.041 Uiso 1 1 calc R . .
C36 C 0.85194(17) -0.03690(17) 0.44652(10) 0.0381(6) Uani 1 1 d . . .
H36 H 0.8871 -0.0953 0.4347 0.046 Uiso 1 1 calc R . .
C37 C 0.86932(16) 0.00337(17) 0.49748(9) 0.0327(6) Uani 1 1 d . . .
H37 H 0.9163 -0.0280 0.5211 0.039 Uiso 1 1 calc R . .
C38 C 0.81873(15) 0.08902(16) 0.51422(9) 0.0273(5) Uani 1 1 d . . .
H38 H 0.8322 0.1149 0.5494 0.033 Uiso 1 1 calc R . .
C39 C 0.76615(14) 0.32392(15) 0.53061(7) 0.0193(4) Uani 1 1 d . . .
C40 C 0.73442(16) 0.40068(15) 0.56599(8) 0.0249(5) Uani 1 1 d . . .
H40 H 0.6677 0.3998 0.5776 0.030 Uiso 1 1 calc R . .
C41 C 0.79629(17) 0.47763(16) 0.58464(8) 0.0302(6) Uani 1 1 d . . .
H41 H 0.7718 0.5273 0.6090 0.036 Uiso 1 1 calc R . .
C42 C 0.89308(17) 0.48248(16) 0.56810(9) 0.0321(6) Uani 1 1 d . . .
H42 H 0.9355 0.5355 0.5805 0.038 Uiso 1 1 calc R . .
C43 C 0.92723(16) 0.40893(17) 0.53314(9) 0.0309(6) Uani 1 1 d . . .
H43 H 0.9938 0.4109 0.5214 0.037 Uiso 1 1 calc R . .
C44 C 0.86462(15) 0.33226(16) 0.51507(8) 0.0257(5) Uani 1 1 d . . .
H44 H 0.8900 0.2828 0.4909 0.031 Uiso 1 1 calc R . .

loop_
_atom_site_aniso_label
_atom_site_aniso_U_11
_atom_site_aniso_U_22
_atom_site_aniso_U_33
_atom_site_aniso_U_23
_atom_site_aniso_U_13
_atom_site_aniso_U_12
Y 0.02182(11) 0.01998(10) 0.01679(10) -0.00020(10) -0.00073(7) 0.00012(11)
O1 0.0225(8) 0.0275(9) 0.0235(8) -0.0010(6) 0.0028(6) -0.0023(7)
O2 0.0283(8) 0.0196(8) 0.0168(7) 0.0022(6) -0.0036(6) -0.0067(7)
O3 0.0245(8) 0.0243(9) 0.0224(8) 0.0077(6) 0.0000(6) -0.0012(7)
O4 0.0302(9) 0.0327(9) 0.0171(8) -0.0010(6) 0.0011(7) 0.0090(7)
O5 0.0324(9) 0.0358(10) 0.0281(9) -0.0015(7) -0.0083(7) -0.0038(8)
B1 0.0370(19) 0.0233(16) 0.0320(17) -0.0026(13) 0.0001(15) -0.0007(13)
B2 0.0312(18) 0.0178(14) 0.0208(14) -0.0003(12) -0.0039(13) 0.0025(12)
B3 0.0163(14) 0.0227(14) 0.0212(13) 0.0003(10) 0.0013(11) 0.0002(11)
C1 0.0262(13) 0.0331(15) 0.0360(14) 0.0055(11) -0.0005(11) -0.0086(11)
C2 0.0291(15) 0.0519(17) 0.0453(16) 0.0119(13) 0.0081(12) -0.0039(13)
C3 0.0326(14) 0.0466(17) 0.0322(14) 0.0044(12) 0.0104(11) 0.0080(12)
C4 0.0317(14) 0.0351(14) 0.0303(13) -0.0032(11) 0.0074(11) 0.0081(11)
C5 0.0312(13) 0.0248(12) 0.0244(13) 0.0112(10) 0.0003(10) 0.0020(10)
C6 0.0528(16) 0.0397(16) 0.0198(12) 0.0054(11) -0.0040(11) 0.0128(13)
C7 0.0478(17) 0.0493(17) 0.0308(15) -0.0081(12) -0.0149(12) -0.0027(14)
C8 0.0431(15) 0.0287(13) 0.0272(13) -0.0028(11) -0.0066(11) -0.0150(11)
C9 0.0293(14) 0.0341(14) 0.0314(14) 0.0109(11) 0.0020(11) 0.0064(11)
C10 0.0284(14) 0.0489(16) 0.0451(15) 0.0144(14) -0.0072(11) -0.0002(13)
C11 0.0294(14) 0.0409(15) 0.0438(16) 0.0094(12) 0.0014(12) -0.0071(12)
C12 0.0298(14) 0.0307(13) 0.0295(13) 0.0068(10) 0.0018(11) -0.0068(11)
C13 0.0424(16) 0.0470(16) 0.0233(13) 0.0118(11) -0.0008(11) 0.0106(13)
C14 0.0515(18) 0.077(2) 0.0198(14) 0.0068(13) 0.0016(12) 0.0052(16)
C15 0.0425(16) 0.067(2) 0.0210(13) -0.0098(12) 0.0094(12) -0.0059(14)
C16 0.0313(14) 0.0402(14) 0.0281(13) -0.0126(11) 0.0057(11) 0.0068(11)
C17 0.0278(14) 0.0528(17) 0.0404(16) 0.0133(13) -0.0085(12) 0.0023(13)
C18 0.0369(16) 0.067(2) 0.066(2) 0.0356(17) -0.0172(14) -0.0084(15)
C19 0.061(2) 0.086(2) 0.0279(15) 0.0217(15) -0.0176(14) -0.0509(17)
C20 0.084(2) 0.059(2) 0.061(2) -0.0268(16) -0.0369(17) 0.0030(17)
C21 0.0176(11) 0.0173(11) 0.0263(12) 0.0009(10) 0.0017(9) 0.0042(9)
C22 0.0242(13) 0.0279(13) 0.0307(13) 0.0034(10) 0.0006(10) -0.0003(10)
C23 0.0230(13) 0.0258(13) 0.0589(18) 0.0054(12) 0.0022(12) -0.0024(11)
C24 0.0358(15) 0.0249(14) 0.0502(17) 0.0134(12) 0.0241(13) 0.0063(12)
C25 0.0391(15) 0.0267(13) 0.0287(13) 0.0057(10) 0.0096(11) 0.0099(11)
C26 0.0263(12) 0.0216(13) 0.0272(12) 0.0029(10) 0.0013(10) 0.0016(10)
C27 0.0171(11) 0.0200(12) 0.0223(11) -0.0027(9) -0.0018(9) -0.0048(9)
C28 0.0242(13) 0.0267(13) 0.0270(12) 0.0043(10) 0.0016(10) 0.0004(10)
C29 0.0213(12) 0.0268(13) 0.0421(15) 0.0056(11) -0.0018(11) -0.0007(10)
C30 0.0352(15) 0.0242(13) 0.0369(15) 0.0097(11) -0.0158(11) -0.0049(11)
C31 0.0479(16) 0.0297(14) 0.0198(12) 0.0043(10) -0.0016(11) -0.0055(12)
C32 0.0290(12) 0.0257(12) 0.0256(12) 0.0006(11) 0.0022(9) -0.0014(11)
C33 0.0164(12) 0.0222(12) 0.0244(12) 0.0016(9) 0.0040(9) -0.0041(9)
C34 0.0211(12) 0.0259(13) 0.0313(13) -0.0036(10) 0.0012(10) -0.0050(10)
C35 0.0333(15) 0.0315(14) 0.0375(15) -0.0124(12) 0.0072(12) -0.0073(12)
C36 0.0340(15) 0.0240(13) 0.0567(18) -0.0055(12) 0.0166(13) 0.0016(11)
C37 0.0233(13) 0.0320(14) 0.0431(16) 0.0112(12) 0.0077(11) 0.0056(11)
C38 0.0245(13) 0.0335(14) 0.0242(12) 0.0039(10) 0.0056(10) 0.0019(11)
C39 0.0213(11) 0.0201(11) 0.0165(10) 0.0057(10) -0.0017(8) 0.0020(10)
C40 0.0251(13) 0.0216(12) 0.0280(13) 0.0033(10) -0.0010(10) 0.0025(10)
C41 0.0417(15) 0.0198(12) 0.0289(13) -0.0014(10) -0.0044(11) 0.0025(11)
C42 0.0428(16) 0.0218(13) 0.0312(14) 0.0044(10) -0.0127(12) -0.0103(11)
C43 0.0241(13) 0.0350(14) 0.0336(14) 0.0045(11) 0.0002(11) -0.0096(11)
C44 0.0272(13) 0.0276(13) 0.0224(12) 0.0003(10) -0.0010(9) -0.0037(11)

loop_
_atom_type_symbol
_atom_type_description
_atom_type_scat_dispersion_real
_atom_type_scat_dispersion_imag
_atom_type_scat_source
C C 0.0033 0.0016 'International Tables Vol C Tables 4.2.6.8 and 6.1.1.4'
H H 0.0000 0.0000 'International Tables Vol C Tables 4.2.6.8 and 6.1.1.4'
B B 0.0013 0.0007 'International Tables Vol C Tables 4.2.6.8 and 6.1.1.4'
O O 0.0106 0.0060 'International Tables Vol C Tables 4.2.6.8 and 6.1.1.4'
Y Y -2.7962 3.5667 'International Tables Vol C Tables 4.2.6.8 and 6.1.1.4'

loop_
_geom_angle_atom_site_label_1
_geom_angle_atom_site_label_2
_geom_angle_atom_site_label_3
_geom_angle
_geom_angle_site_symmetry_1
_geom_angle_site_symmetry_3
_geom_angle_publ_flag
O2 Y O4 145.29(5) . . ?
O2 Y O5 141.00(5) . . ?
O4 Y O5 73.05(5) . . ?
O2 Y O1 70.77(4) . . ?
O4 Y O1 143.49(5) . . ?
O5 Y O1 70.48(5) . . ?
O2 Y O3 71.83(4) . . ?
O4 Y O3 74.36(4) . . ?
O5 Y O3 147.16(5) . . ?
O1 Y O3 142.14(4) . . ?
O2 Y B2 87.88(7) . . ?
O4 Y B2 85.74(7) . . ?
O5 Y B2 89.36(7) . . ?
O1 Y B2 92.16(7) . . ?
O3 Y B2 92.16(7) . . ?
O2 Y B1 92.97(8) . . ?
O4 Y B1 92.80(7) . . ?
O5 Y B1 90.82(8) . . ?
O1 Y B1 89.39(7) . . ?
O3 Y B1 86.83(8) . . ?
B2 Y B1 178.41(10) . . ?
O2 Y H1B 105.0(5) . . ?
O4 Y H1B 71.0(6) . . ?
O5 Y H1B 93.8(5) . . ?
O1 Y H1B 112.8(6) . . ?
O3 Y H1B 71.7(5) . . ?
B2 Y H1B 154.4(6) . . ?
B1 Y H1B 24.0(6) . . ?
O2 Y H1C 104.4(6) . . ?
O4 Y H1C 94.3(6) . . ?
O5 Y H1C 68.8(6) . . ?
O1 Y H1C 74.2(6) . . ?
O3 Y H1C 110.1(6) . . ?
B2 Y H1C 157.0(7) . . ?
B1 Y H1C 23.7(6) . . ?
H1B Y H1C 40.8(8) . . ?
O2 Y H1D 70.3(6) . . ?
O4 Y H1D 111.1(6) . . ?
O5 Y H1D 108.4(6) . . ?
O1 Y H1D 82.4(6) . . ?
O3 Y H1D 79.8(6) . . ?
B2 Y H1D 158.1(6) . . ?
B1 Y H1D 22.7(6) . . ?
H1B Y H1D 40.2(8) . . ?
H1C Y H1D 40.0(8) . . ?
O2 Y H1E 111.0(5) . . ?
O4 Y H1E 71.5(4) . . ?
O5 Y H1E 66.6(5) . . ?
O1 Y H1E 92.3(4) . . ?
O3 Y H1E 106.3(5) . . ?
B2 Y H1E 24.4(5) . . ?
B1 Y H1E 155.2(5) . . ?
H1B Y H1E 141.4(7) . . ?
H1C Y H1E 135.3(8) . . ?
H1D Y H1E 173.9(7) . . ?
O2 Y H1F 71.9(5) . . ?
O4 Y H1F 108.9(6) . . ?
O5 Y H1F 91.3(5) . . ?
O1 Y H1F 70.7(5) . . ?
O3 Y H1F 102.9(5) . . ?
B2 Y H1F 23.7(5) . . ?
B1 Y H1F 157.9(6) . . ?
H1B Y H1F 174.6(7) . . ?
H1C Y H1F 143.8(8) . . ?
H1D Y H1F 139.0(8) . . ?
H1E Y H1F 40.2(7) . . ?
O2 Y H1G 82.0(5) . . ?
O4 Y H1G 77.6(5) . . ?
O5 Y H1G 109.6(5) . . ?
O1 Y H1G 113.2(5) . . ?
O3 Y H1G 66.6(5) . . ?
B2 Y H1G 25.6(5) . . ?
B1 Y H1G 153.3(5) . . ?
H1B Y H1G 133.1(8) . . ?
H1C Y H1G 171.8(7) . . ?
H1D Y H1G 141.8(8) . . ?
H1E Y H1G 43.5(7) . . ?
H1F Y H1G 42.8(7) . . ?
C4 O1 C1 108.50(15) . . ?
C4 O1 Y 126.20(11) . . ?
C1 O1 Y 125.15(11) . . ?
C5 O2 C8 108.81(14) . . ?
C5 O2 Y 126.59(11) . . ?
C8 O2 Y 124.59(11) . . ?
C9 O3 C12 108.57(15) . . ?
C9 O3 Y 125.61(11) . . ?
C12 O3 Y 125.66(11) . . ?
C16 O4 C13 108.32(15) . . ?
C16 O4 Y 125.48(12) . . ?
C13 O4 Y 126.20(11) . . ?
C20 O5 C17 106.99(17) . . ?
C20 O5 Y 127.39(14) . . ?
C17 O5 Y 125.61(13) . . ?
Y B1 H1A 178.8(10) . . ?
Y B1 H1B 61.9(12) . . ?
H1A B1 H1B 118.7(15) . . ?
Y B1 H1C 65.1(13) . . ?
H1A B1 H1C 113.7(16) . . ?
H1B B1 H1C 100.8(17) . . ?
Y B1 H1D 63.5(13) . . ?
H1A B1 H1D 117.1(17) . . ?
H1B B1 H1D 101.1(18) . . ?
H1C B1 H1D 103.0(18) . . ?
Y B2 H1E 69.1(10) . . ?
Y B2 H1F 66.5(12) . . ?
H1E B2 H1F 102.9(16) . . ?
Y B2 H1G 62.3(10) . . ?
H1E B2 H1G 106.3(14) . . ?
H1F B2 H1G 104.3(15) . . ?
Y B2 H1H 173.4(11) . . ?
H1E B2 H1H 112.9(15) . . ?
H1F B2 H1H 118.1(16) . . ?
H1G B2 H1H 111.3(15) . . ?
C39 B3 C21 112.68(17) . . ?
C39 B3 C33 111.33(16) . . ?
C21 B3 C33 104.64(16) . . ?
C39 B3 C27 104.01(16) . . ?
C21 B3 C27 110.01(16) . . ?
C33 B3 C27 114.40(17) . . ?
O1 C1 C2 105.57(17) . . ?
O1 C1 H1I 110.6 . . ?
C2 C1 H1I 110.6 . . ?
O1 C1 H1J 110.6 . . ?
C2 C1 H1J 110.6 . . ?
H1I C1 H1J 108.8 . . ?
C3 C2 C1 102.46(18) . . ?
C3 C2 H2A 111.3 . . ?
C1 C2 H2A 111.3 . . ?
C3 C2 H2B 111.3 . . ?
C1 C2 H2B 111.3 . . ?
H2A C2 H2B 109.2 . . ?
C4 C3 C2 101.94(18) . . ?
C4 C3 H3A 111.4 . . ?
C2 C3 H3A 111.4 . . ?
C4 C3 H3B 111.4 . . ?
C2 C3 H3B 111.4 . . ?
H3A C3 H3B 109.2 . . ?
O1 C4 C3 105.33(17) . . ?
O1 C4 H4A 110.7 . . ?
C3 C4 H4A 110.7 . . ?
O1 C4 H4B 110.7 . . ?
C3 C4 H4B 110.7 . . ?
H4A C4 H4B 108.8 . . ?
O2 C5 C6 105.22(16) . . ?
O2 C5 H5A 110.7 . . ?
C6 C5 H5A 110.7 . . ?
O2 C5 H5B 110.7 . . ?
C6 C5 H5B 110.7 . . ?
H5A C5 H5B 108.8 . . ?
C5 C6 C7 102.29(17) . . ?
C5 C6 H6A 111.3 . . ?
C7 C6 H6A 111.3 . . ?
C5 C6 H6B 111.3 . . ?
C7 C6 H6B 111.3 . . ?
H6A C6 H6B 109.2 . . ?
C8 C7 C6 102.77(18) . . ?
C8 C7 H7A 111.2 . . ?
C6 C7 H7A 111.2 . . ?
C8 C7 H7B 111.2 . . ?
C6 C7 H7B 111.2 . . ?
H7A C7 H7B 109.1 . . ?
O2 C8 C7 105.62(17) . . ?
O2 C8 H8A 110.6 . . ?
C7 C8 H8A 110.6 . . ?
O2 C8 H8B 110.6 . . ?
C7 C8 H8B 110.6 . . ?
H8A C8 H8B 108.7 . . ?
O3 C9 C10 106.19(17) . . ?
O3 C9 H9A 110.5 . . ?
C10 C9 H9A 110.5 . . ?
O3 C9 H9B 110.5 . . ?
C10 C9 H9B 110.5 . . ?
H9A C9 H9B 108.7 . . ?
C9 C10 C11 102.20(18) . . ?
C9 C10 H10A 111.3 . . ?
C11 C10 H10A 111.3 . . ?
C9 C10 H10B 111.3 . . ?
C11 C10 H10B 111.3 . . ?
H10A C10 H10B 109.2 . . ?
C12 C11 C10 102.01(17) . . ?
C12 C11 H11A 111.4 . . ?
C10 C11 H11A 111.4 . . ?
C12 C11 H11B 111.4 . . ?
C10 C11 H11B 111.4 . . ?
H11A C11 H11B 109.2 . . ?
O3 C12 C11 105.93(17) . . ?
O3 C12 H12A 110.5 . . ?
C11 C12 H12A 110.5 . . ?
O3 C12 H12B 110.5 . . ?
C11 C12 H12B 110.5 . . ?
H12A C12 H12B 108.7 . . ?
O4 C13 C14 105.75(18) . . ?
O4 C13 H13A 110.6 . . ?
C14 C13 H13A 110.6 . . ?
O4 C13 H13B 110.6 . . ?
C14 C13 H13B 110.6 . . ?
H13A C13 H13B 108.7 . . ?
C15 C14 C13 102.19(18) . . ?
C15 C14 H14A 111.3 . . ?
C13 C14 H14A 111.3 . . ?
C15 C14 H14B 111.3 . . ?
C13 C14 H14B 111.3 . . ?
H14A C14 H14B 109.2 . . ?
C16 C15 C14 102.89(18) . . ?
C16 C15 H15A 111.2 . . ?
C14 C15 H15A 111.2 . . ?
C16 C15 H15B 111.2 . . ?
C14 C15 H15B 111.2 . . ?
H15A C15 H15B 109.1 . . ?
O4 C16 C15 105.04(18) . . ?
O4 C16 H16A 110.7 . . ?
C15 C16 H16A 110.7 . . ?
O4 C16 H16B 110.7 . . ?
C15 C16 H16B 110.7 . . ?
H16A C16 H16B 108.8 . . ?
O5 C17 C18 106.4(2) . . ?
O5 C17 H17A 110.4 . . ?
C18 C17 H17A 110.4 . . ?
O5 C17 H17B 110.4 . . ?
C18 C17 H17B 110.4 . . ?
H17A C17 H17B 108.6 . . ?
C19 C18 C17 101.6(2) . . ?
C19 C18 H18A 111.4 . . ?
C17 C18 H18A 111.4 . . ?
C19 C18 H18B 111.4 . . ?
C17 C18 H18B 111.4 . . ?
H18A C18 H18B 109.3 . . ?
C18 C19 C20 107.8(2) . . ?
C18 C19 H19A 110.1 . . ?
C20 C19 H19A 110.1 . . ?
C18 C19 H19B 110.1 . . ?
C20 C19 H19B 110.1 . . ?
H19A C19 H19B 108.5 . . ?
O5 C20 C19 105.2(2) . . ?
O5 C20 H20A 110.7 . . ?
C19 C20 H20A 110.7 . . ?
O5 C20 H20B 110.7 . . ?
C19 C20 H20B 110.7 . . ?
H20A C20 H20B 108.8 . . ?
C22 C21 C26 114.89(18) . . ?
C22 C21 B3 119.69(18) . . ?
C26 C21 B3 125.32(18) . . ?
C23 C22 C21 123.3(2) . . ?
C23 C22 H22 118.3 . . ?
C21 C22 H22 118.3 . . ?
C24 C23 C22 119.8(2) . . ?
C24 C23 H23 120.1 . . ?
C22 C23 H23 120.1 . . ?
C25 C24 C23 119.0(2) . . ?
C25 C24 H24 120.5 . . ?
C23 C24 H24 120.5 . . ?
C24 C25 C26 120.7(2) . . ?
C24 C25 H25 119.7 . . ?
C26 C25 H25 119.7 . . ?
C25 C26 C21 122.3(2) . . ?
C25 C26 H26 118.9 . . ?
C21 C26 H26 118.9 . . ?
C28 C27 C32 114.46(18) . . ?
C28 C27 B3 121.31(18) . . ?
C32 C27 B3 123.97(18) . . ?
C29 C28 C27 123.9(2) . . ?
C29 C28 H28 118.1 . . ?
C27 C28 H28 118.1 . . ?
C30 C29 C28 119.4(2) . . ?
C30 C29 H29 120.3 . . ?
C28 C29 H29 120.3 . . ?
C31 C30 C29 119.0(2) . . ?
C31 C30 H30 120.5 . . ?
C29 C30 H30 120.5 . . ?
C30 C31 C32 120.5(2) . . ?
C30 C31 H31 119.8 . . ?
C32 C31 H31 119.8 . . ?
C31 C32 C27 122.6(2) . . ?
C31 C32 H32 118.7 . . ?
C27 C32 H32 118.7 . . ?
C34 C33 C38 114.46(19) . . ?
C34 C33 B3 126.31(19) . . ?
C38 C33 B3 119.09(19) . . ?
C35 C34 C33 123.1(2) . . ?
C35 C34 H34 118.5 . . ?
C33 C34 H34 118.5 . . ?
C36 C35 C34 120.1(2) . . ?
C36 C35 H35 119.9 . . ?
C34 C35 H35 119.9 . . ?
C35 C36 C37 118.9(2) . . ?
C35 C36 H36 120.6 . . ?
C37 C36 H36 120.6 . . ?
C38 C37 C36 120.3(2) . . ?
C38 C37 H37 119.8 . . ?
C36 C37 H37 119.8 . . ?
C37 C38 C33 123.1(2) . . ?
C37 C38 H38 118.5 . . ?
C33 C38 H38 118.5 . . ?
C44 C39 C40 114.60(19) . . ?
C44 C39 B3 123.86(18) . . ?
C40 C39 B3 121.35(17) . . ?
C41 C40 C39 122.8(2) . . ?
C41 C40 H40 118.6 . . ?
C39 C40 H40 118.6 . . ?
C42 C41 C40 120.4(2) . . ?
C42 C41 H41 119.8 . . ?
C40 C41 H41 119.8 . . ?
C41 C42 C43 118.8(2) . . ?
C41 C42 H42 120.6 . . ?
C43 C42 H42 120.6 . . ?
C42 C43 C44 120.1(2) . . ?
C42 C43 H43 119.9 . . ?
C44 C43 H43 119.9 . . ?
C43 C44 C39 123.3(2) . . ?
C43 C44 H44 118.3 . . ?
C39 C44 H44 118.3 . . ?

loop_
_geom_bond_atom_site_label_1
_geom_bond_atom_site_label_2
_geom_bond_distance
_geom_bond_site_symmetry_2
_geom_bond_publ_flag
Y O2 2.4051(13) . ?
Y O4 2.4134(13) . ?
Y O5 2.4203(14) . ?
Y O1 2.4406(13) . ?
Y O3 2.4556(13) . ?
Y B2 2.569(3) . ?
Y B1 2.584(3) . ?
Y H1B 2.29(2) . ?
Y H1C 2.34(2) . ?
Y H1D 2.32(2) . ?
Y H1E 2.404(18) . ?
Y H1F 2.36(2) . ?
Y H1G 2.276(19) . ?
O1 C4 1.464(2) . ?
O1 C1 1.464(2) . ?
O2 C5 1.459(2) . ?
O2 C8 1.463(2) . ?
O3 C9 1.455(2) . ?
O3 C12 1.461(2) . ?
O4 C16 1.468(2) . ?
O4 C13 1.471(2) . ?
O5 C20 1.457(3) . ?
O5 C17 1.458(2) . ?
B1 H1A 1.15(2) . ?
B1 H1B 1.05(2) . ?
B1 H1C 1.04(3) . ?
B1 H1D 1.00(2) . ?
B2 H1E 1.063(19) . ?
B2 H1F 1.03(2) . ?
B2 H1G 1.11(2) . ?
B2 H1H 1.03(2) . ?
B3 C39 1.643(3) . ?
B3 C21 1.643(3) . ?
B3 C33 1.643(3) . ?
B3 C27 1.643(3) . ?
C1 C2 1.516(3) . ?
C1 H1I 0.9900 . ?
C1 H1J 0.9900 . ?
C2 C3 1.515(3) . ?
C2 H2A 0.9900 . ?
C2 H2B 0.9900 . ?
C3 C4 1.507(3) . ?
C3 H3A 0.9900 . ?
C3 H3B 0.9900 . ?
C4 H4A 0.9900 . ?
C4 H4B 0.9900 . ?
C5 C6 1.510(3) . ?
C5 H5A 0.9900 . ?
C5 H5B 0.9900 . ?
C6 C7 1.512(3) . ?
C6 H6A 0.9900 . ?
C6 H6B 0.9900 . ?
C7 C8 1.504(3) . ?
C7 H7A 0.9900 . ?
C7 H7B 0.9900 . ?
C8 H8A 0.9900 . ?
C8 H8B 0.9900 . ?
C9 C10 1.511(3) . ?
C9 H9A 0.9900 . ?
C9 H9B 0.9900 . ?
C10 C11 1.526(3) . ?
C10 H10A 0.9900 . ?
C10 H10B 0.9900 . ?
C11 C12 1.510(3) . ?
C11 H11A 0.9900 . ?
C11 H11B 0.9900 . ?
C12 H12A 0.9900 . ?
C12 H12B 0.9900 . ?
C13 C14 1.519(3) . ?
C13 H13A 0.9900 . ?
C13 H13B 0.9900 . ?
C14 C15 1.507(3) . ?
C14 H14A 0.9900 . ?
C14 H14B 0.9900 . ?
C15 C16 1.505(3) . ?
C15 H15A 0.9900 . ?
C15 H15B 0.9900 . ?
C16 H16A 0.9900 . ?
C16 H16B 0.9900 . ?
C17 C18 1.495(3) . ?
C17 H17A 0.9900 . ?
C17 H17B 0.9900 . ?
C18 C19 1.492(3) . ?
C18 H18A 0.9900 . ?
C18 H18B 0.9900 . ?
C19 C20 1.522(3) . ?
C19 H19A 0.9900 . ?
C19 H19B 0.9900 . ?
C20 H20A 0.9900 . ?
C20 H20B 0.9900 . ?
C21 C22 1.395(3) . ?
C21 C26 1.404(3) . ?
C22 C23 1.386(3) . ?
C22 H22 0.9500 . ?
C23 C24 1.379(3) . ?
C23 H23 0.9500 . ?
C24 C25 1.374(3) . ?
C24 H24 0.9500 . ?
C25 C26 1.388(3) . ?
C25 H25 0.9500 . ?
C26 H26 0.9500 . ?
C27 C28 1.398(3) . ?
C27 C32 1.400(3) . ?
C28 C29 1.385(3) . ?
C28 H28 0.9500 . ?
C29 C30 1.380(3) . ?
C29 H29 0.9500 . ?
C30 C31 1.379(3) . ?
C30 H30 0.9500 . ?
C31 C32 1.388(3) . ?
C31 H31 0.9500 . ?
C32 H32 0.9500 . ?
C33 C34 1.403(3) . ?
C33 C38 1.408(3) . ?
C34 C35 1.391(3) . ?
C34 H34 0.9500 . ?
C35 C36 1.379(3) . ?
C35 H35 0.9500 . ?
C36 C37 1.384(3) . ?
C36 H36 0.9500 . ?
C37 C38 1.382(3) . ?
C37 H37 0.9500 . ?
C38 H38 0.9500 . ?
C39 C44 1.395(3) . ?
C39 C40 1.405(3) . ?
C40 C41 1.386(3) . ?
C40 H40 0.9500 . ?
C41 C42 1.378(3) . ?
C41 H41 0.9500 . ?
C42 C43 1.380(3) . ?
C42 H42 0.9500 . ?
C43 C44 1.384(3) . ?
C43 H43 0.9500 . ?
C44 H44 0.9500 . ?

loop_
_geom_torsion_atom_site_label_1
_geom_torsion_atom_site_label_2
_geom_torsion_atom_site_label_3
_geom_torsion_atom_site_label_4
_geom_torsion
_geom_torsion_site_symmetry_1
_geom_torsion_site_symmetry_2
_geom_torsion_site_symmetry_3
_geom_torsion_site_symmetry_4
_geom_torsion_publ_flag
O2 Y O1 C4 56.17(14) . . . . ?
O4 Y O1 C4 -116.59(15) . . . . ?
O5 Y O1 C4 -119.38(15) . . . . ?
O3 Y O1 C4 65.48(17) . . . . ?
B2 Y O1 C4 -30.83(15) . . . . ?
B1 Y O1 C4 149.53(16) . . . . ?
O2 Y O1 C1 -119.03(15) . . . . ?
O4 Y O1 C1 68.21(16) . . . . ?
O5 Y O1 C1 65.42(14) . . . . ?
O3 Y O1 C1 -109.72(15) . . . . ?
B2 Y O1 C1 153.97(15) . . . . ?
B1 Y O1 C1 -25.67(16) . . . . ?
O4 Y O2 C5 -128.41(14) . . . . ?
O5 Y O2 C5 65.82(16) . . . . ?
O1 Y O2 C5 59.15(14) . . . . ?
O3 Y O2 C5 -114.85(14) . . . . ?
B2 Y O2 C5 152.18(15) . . . . ?
B1 Y O2 C5 -29.17(16) . . . . ?
O4 Y O2 C8 50.83(17) . . . . ?
O5 Y O2 C8 -114.94(15) . . . . ?
O1 Y O2 C8 -121.61(15) . . . . ?
O3 Y O2 C8 64.39(14) . . . . ?
B2 Y O2 C8 -28.57(15) . . . . ?
B1 Y O2 C8 150.08(16) . . . . ?
O2 Y O3 C9 59.04(14) . . . . ?
O4 Y O3 C9 -128.93(15) . . . . ?
O5 Y O3 C9 -121.73(15) . . . . ?
O1 Y O3 C9 49.79(17) . . . . ?
B2 Y O3 C9 146.10(15) . . . . ?
B1 Y O3 C9 -35.13(16) . . . . ?
O2 Y O3 C12 -115.77(15) . . . . ?
O4 Y O3 C12 56.26(14) . . . . ?
O5 Y O3 C12 63.46(17) . . . . ?
O1 Y O3 C12 -125.02(14) . . . . ?
B2 Y O3 C12 -28.71(15) . . . . ?
B1 Y O3 C12 150.06(16) . . . . ?
O2 Y O4 C16 67.86(17) . . . . ?
O5 Y O4 C16 -121.45(15) . . . . ?
O1 Y O4 C16 -124.20(14) . . . . ?
O3 Y O4 C16 54.48(14) . . . . ?
B2 Y O4 C16 147.92(16) . . . . ?
B1 Y O4 C16 -31.44(16) . . . . ?
O2 Y O4 C13 -111.51(16) . . . . ?
O5 Y O4 C13 59.18(16) . . . . ?
O1 Y O4 C13 56.43(18) . . . . ?
O3 Y O4 C13 -124.89(16) . . . . ?
B2 Y O4 C13 -31.45(16) . . . . ?
B1 Y O4 C13 149.18(17) . . . . ?
O2 Y O5 C20 -127.67(19) . . . . ?
O4 Y O5 C20 60.75(19) . . . . ?
O1 Y O5 C20 -121.0(2) . . . . ?
O3 Y O5 C20 53.5(2) . . . . ?
B2 Y O5 C20 146.5(2) . . . . ?
B1 Y O5 C20 -31.9(2) . . . . ?
O2 Y O5 C17 53.74(18) . . . . ?
O4 Y O5 C17 -117.85(16) . . . . ?
O1 Y O5 C17 60.41(15) . . . . ?
O3 Y O5 C17 -125.09(15) . . . . ?
B2 Y O5 C17 -32.11(16) . . . . ?
B1 Y O5 C17 149.48(16) . . . . ?
C4 O1 C1 C2 8.9(2) . . . . ?
Y O1 C1 C2 -175.19(12) . . . . ?
O1 C1 C2 C3 -30.4(2) . . . . ?
C1 C2 C3 C4 39.7(2) . . . . ?
C1 O1 C4 C3 16.5(2) . . . . ?
Y O1 C4 C3 -159.35(13) . . . . ?
C2 C3 C4 O1 -35.0(2) . . . . ?
C8 O2 C5 C6 14.5(2) . . . . ?
Y O2 C5 C6 -166.13(12) . . . . ?
O2 C5 C6 C7 -33.1(2) . . . . ?
C5 C6 C7 C8 38.9(2) . . . . ?
C5 O2 C8 C7 10.2(2) . . . . ?
Y O2 C8 C7 -169.14(13) . . . . ?
C6 C7 C8 O2 -30.7(2) . . . . ?
C12 O3 C9 C10 11.4(2) . . . . ?
Y O3 C9 C10 -164.12(13) . . . . ?
O3 C9 C10 C11 -31.2(2) . . . . ?
C9 C10 C11 C12 38.4(2) . . . . ?
C9 O3 C12 C11 13.5(2) . . . . ?
Y O3 C12 C11 -170.99(12) . . . . ?
C10 C11 C12 O3 -32.4(2) . . . . ?
C16 O4 C13 C14 8.9(2) . . . . ?
Y O4 C13 C14 -171.64(14) . . . . ?
O4 C13 C14 C15 -30.1(2) . . . . ?
C13 C14 C15 C16 39.4(2) . . . . ?
C13 O4 C16 C15 16.1(2) . . . . ?
Y O4 C16 C15 -163.41(13) . . . . ?
C14 C15 C16 O4 -34.7(2) . . . . ?
C20 O5 C17 C18 32.1(2) . . . . ?
Y O5 C17 C18 -149.09(15) . . . . ?
O5 C17 C18 C19 -34.5(2) . . . . ?
C17 C18 C19 C20 24.6(3) . . . . ?
C17 O5 C20 C19 -15.6(3) . . . . ?
Y O5 C20 C19 165.60(14) . . . . ?
C18 C19 C20 O5 -6.2(3) . . . . ?
C39 B3 C21 C22 164.05(18) . . . . ?
C33 B3 C21 C22 -74.8(2) . . . . ?
C27 B3 C21 C22 48.5(2) . . . . ?
C39 B3 C21 C26 -19.8(3) . . . . ?
C33 B3 C21 C26 101.3(2) . . . . ?
C27 B3 C21 C26 -135.39(19) . . . . ?
C26 C21 C22 C23 2.1(3) . . . . ?
B3 C21 C22 C23 178.58(19) . . . . ?
C21 C22 C23 C24 -0.9(3) . . . . ?
C22 C23 C24 C25 -0.9(3) . . . . ?
C23 C24 C25 C26 1.4(3) . . . . ?
C24 C25 C26 C21 -0.2(3) . . . . ?
C22 C21 C26 C25 -1.5(3) . . . . ?
B3 C21 C26 C25 -177.80(19) . . . . ?
C39 B3 C27 C28 -91.5(2) . . . . ?
C21 B3 C27 C28 29.4(3) . . . . ?
C33 B3 C27 C28 146.80(18) . . . . ?
C39 B3 C27 C32 82.3(2) . . . . ?
C21 B3 C27 C32 -156.77(18) . . . . ?
C33 B3 C27 C32 -39.3(3) . . . . ?
C32 C27 C28 C29 2.4(3) . . . . ?
B3 C27 C28 C29 176.84(19) . . . . ?
C27 C28 C29 C30 0.6(3) . . . . ?
C28 C29 C30 C31 -2.4(3) . . . . ?
C29 C30 C31 C32 1.2(3) . . . . ?
C30 C31 C32 C27 2.1(3) . . . . ?
C28 C27 C32 C31 -3.7(3) . . . . ?
B3 C27 C32 C31 -177.96(19) . . . . ?
C39 B3 C33 C34 -131.0(2) . . . . ?
C21 B3 C33 C34 107.0(2) . . . . ?
C27 B3 C33 C34 -13.4(3) . . . . ?
C39 B3 C33 C38 53.5(2) . . . . ?
C21 B3 C33 C38 -68.5(2) . . . . ?
C27 B3 C33 C38 171.09(17) . . . . ?
C38 C33 C34 C35 -2.1(3) . . . . ?
B3 C33 C34 C35 -177.75(19) . . . . ?
C33 C34 C35 C36 1.4(3) . . . . ?
C34 C35 C36 C37 0.1(3) . . . . ?
C35 C36 C37 C38 -0.7(3) . . . . ?
C36 C37 C38 C33 -0.1(3) . . . . ?
C34 C33 C38 C37 1.4(3) . . . . ?
B3 C33 C38 C37 177.42(18) . . . . ?
C21 B3 C39 C44 139.30(19) . . . . ?
C33 B3 C39 C44 22.1(3) . . . . ?
C27 B3 C39 C44 -101.6(2) . . . . ?
C21 B3 C39 C40 -45.9(3) . . . . ?
C33 B3 C39 C40 -163.16(18) . . . . ?
C27 B3 C39 C40 73.2(2) . . . . ?
C44 C39 C40 C41 -1.0(3) . . . . ?
B3 C39 C40 C41 -176.17(18) . . . . ?
C39 C40 C41 C42 1.0(3) . . . . ?
C40 C41 C42 C43 -0.6(3) . . . . ?
C41 C42 C43 C44 0.3(3) . . . . ?
C42 C43 C44 C39 -0.3(3) . . . . ?
C40 C39 C44 C43 0.6(3) . . . . ?
B3 C39 C44 C43 175.71(19) . . . . ?
